data_2022245
loop_
_publ_author_name
'Mason, Helen E.'
'Howard, Judith A. K.'
'Sparkes, Hazel A.'

_publ_section_title
;
 Synthesis and structures of three isoxazole-containing Schiff bases
;
_journal_coeditor_code WV3001
_journal_issue 9
_journal_name_full 'Acta Crystallographica Section C'
_journal_page_first 927
_journal_page_last 931
_journal_paper_doi 10.1107/S2053229620010530
_journal_volume 76
_journal_year 2020
_chemical_absolute_configuration unk
_chemical_formula_iupac 'C10 H8 N2 O2'
_chemical_formula_moiety 'C10 H8 N2 O2'
_chemical_formula_sum 'C10 H8 N2 O2'
_chemical_formula_weight 188.18
_chemical_name_systematic
;
(<i>E</i>)-2-{[(Isoxazol-3-yl)imino]methyl}phenol
;
_space_group_crystal_system orthorhombic
_space_group_IT_number 19
_space_group_name_Hall 'P 2ac 2ab'
_space_group_name_H-M_alt 'P 21 21 21'
_atom_sites_solution_hydrogens mixed
_atom_sites_solution_primary dual
_audit_creation_method
;
Olex2 1.3
(compiled Nov 21 2019 18:26:39 for OlexSys, GUI svn.r6003)
;
_cell_angle_alpha 90
_cell_angle_beta 90
_cell_angle_gamma 90
_cell_formula_units_Z 4
_cell_length_a 4.5999(5)
_cell_length_b 10.2684(10)
_cell_length_c 18.711(2)
_cell_measurement_reflns_used 6240
_cell_measurement_temperature 210(2)
_cell_measurement_theta_max 28.25
_cell_measurement_theta_min 2.26
_cell_volume 883.79(16)
_computing_cell_refinement
;
SAINT (Bruker, 2012)
;
_computing_data_collection
;
APEX2 (Bruker, 2012)
;
_computing_data_reduction
;
SAINT (Bruker, 2012)
;
_computing_molecular_graphics
;
OLEX2 (Dolomanov <i>et al.</i>,  2009)
;
_computing_publication_material
;
OLEX2 (Dolomanov <i>et al.</i>,  2009)
;
_computing_structure_refinement
;
SHELXL2018 (Sheldrick, 2015b)
;
_computing_structure_solution
;
SHELXT2018 (Sheldrick, 2015a)
;
_diffrn_ambient_temperature 210(2)
_diffrn_detector 'Bruker APEX2 area detector'
_diffrn_detector_area_resol_mean 7.9
_diffrn_measured_fraction_theta_full 0.997
_diffrn_measured_fraction_theta_max 0.995
_diffrn_measurement_device 'three-circle diffractometer'
_diffrn_measurement_device_type 'Bruker SMART APEXII area detector'
_diffrn_measurement_method '\w and \f scans'
_diffrn_radiation_monochromator 'mirror optics'
_diffrn_radiation_probe x-ray
_diffrn_radiation_type MoK\a
_diffrn_radiation_wavelength 0.71073
_diffrn_reflns_av_R_equivalents 0.0204
_diffrn_reflns_av_unetI/netI 0.0145
_diffrn_reflns_limit_h_max 6
_diffrn_reflns_limit_h_min -5
_diffrn_reflns_limit_k_max 13
_diffrn_reflns_limit_k_min -13
_diffrn_reflns_limit_l_max 23
_diffrn_reflns_limit_l_min -24
_diffrn_reflns_number 10497
_diffrn_reflns_theta_full 25.242
_diffrn_reflns_theta_max 28.303
_diffrn_reflns_theta_min 2.945
_diffrn_source 'microfocus sealed X-ray tube'
_diffrn_source_current 1.0
_diffrn_source_power 0.05
_diffrn_source_voltage 50.0
_diffrn_standards_number 0
_exptl_absorpt_coefficient_mu 0.101
_exptl_absorpt_correction_T_max 0.7457
_exptl_absorpt_correction_T_min 0.6539
_exptl_absorpt_correction_type multi-scan
_exptl_absorpt_process_details
;
(SADABS; Bruker, 2012)
;
_exptl_crystal_colour yellow
_exptl_crystal_density_diffrn 1.414
_exptl_crystal_description needle
_exptl_crystal_F_000 392
_exptl_crystal_size_max 0.3
_exptl_crystal_size_mid 0.08
_exptl_crystal_size_min 0.05
_refine_diff_density_max 0.179
_refine_diff_density_min -0.141
_refine_ls_extinction_method none
_refine_ls_goodness_of_fit_ref 1.078
_refine_ls_hydrogen_treatment mixed
_refine_ls_matrix_type full
_refine_ls_number_parameters 131
_refine_ls_number_reflns 2166
_refine_ls_number_restraints 0
_refine_ls_restrained_S_all 1.078
_refine_ls_R_factor_all 0.0378
_refine_ls_R_factor_gt 0.0321
_refine_ls_shift/su_max 0.001
_refine_ls_shift/su_mean 0.000
_refine_ls_structure_factor_coef Fsqd
_refine_ls_weighting_details 'w=1/[\s^2^(Fo^2^)+(0.0397P)^2^+0.1297P] where P=(Fo^2^+2Fc^2^)/3'
_refine_ls_weighting_scheme calc
_refine_ls_wR_factor_gt 0.0798
_refine_ls_wR_factor_ref 0.0831
_reflns_number_gt 1978
_reflns_number_total 2166
_reflns_threshold_expression 'I > 2\s(I)'
_cod_data_source_file wv3001sup1.cif
_cod_data_source_block 1
_cod_database_code 2022245
_shelx_space_group_comment
;
The symmetry employed for this shelxl refinement is uniquely defined
by the following loop, which should always be used as a source of
symmetry information in preference to the above space-group names.
They are only intended as comments.
;

loop_
_space_group_symop_operation_xyz
'x, y, z'
'-x+1/2, -y, z+1/2'
'-x, y+1/2, -z+1/2'
'x+1/2, -y+1/2, -z'

loop_
_atom_site_type_symbol
_atom_site_label
_atom_site_fract_x
_atom_site_fract_y
_atom_site_fract_z
_atom_site_U_iso_or_equiv
_atom_site_adp_type
_atom_site_calc_flag
_atom_site_occupancy
_atom_site_disorder_assembly
_atom_site_disorder_group
O O1 0.5619(3) 0.28237(12) 0.62081(8) 0.0437(3) Uani d 1 . .
H H1 0.442(6) 0.299(3) 0.6544(15) 0.076(9) Uiso d 1 . .
O O2 -0.2634(3) 0.38706(13) 0.84027(7) 0.0458(3) Uani d 1 . .
N N1 0.2661(3) 0.42750(13) 0.70936(7) 0.0323(3) Uani d 1 . .
N N2 -0.0828(4) 0.34323(14) 0.78487(8) 0.0416(4) Uani d 1 . .
C C1 0.6881(4) 0.39393(18) 0.59858(9) 0.0348(4) Uani d 1 . .
C C2 0.8989(4) 0.3867(2) 0.54531(9) 0.0440(4) Uani d 1 . .
H H2 0.949799 0.306491 0.525939 0.053 Uiso calc 1 . .
C C3 1.0319(4) 0.4989(2) 0.52136(9) 0.0483(5) Uani d 1 . .
H H3 1.173469 0.493398 0.486002 0.058 Uiso calc 1 . .
C C4 0.9584(4) 0.6193(2) 0.54901(10) 0.0462(5) Uani d 1 . .
H H4 1.048691 0.694275 0.532190 0.055 Uiso calc 1 . .
C C5 0.7498(4) 0.62710(18) 0.60178(10) 0.0389(4) Uani d 1 . .
H H5 0.699931 0.708006 0.620460 0.047 Uiso calc 1 . .
C C6 0.6123(3) 0.51527(16) 0.62759(9) 0.0320(3) Uani d 1 . .
C C7 0.3974(4) 0.52744(15) 0.68378(8) 0.0310(3) Uani d 1 . .
H H7 0.353609 0.609577 0.701746 0.037 Uiso calc 1 . .
C C8 0.0651(4) 0.44484(16) 0.76451(8) 0.0306(3) Uani d 1 . .
C C9 -0.0105(4) 0.55739(17) 0.80429(10) 0.0416(4) Uani d 1 . .
H H9 0.063012 0.641351 0.799683 0.050 Uiso calc 1 . .
C C10 -0.2116(5) 0.51451(18) 0.84982(10) 0.0438(4) Uani d 1 . .
H H10 -0.303966 0.566124 0.883770 0.053 Uiso calc 1 . .

loop_
_atom_site_aniso_label
_atom_site_aniso_U_11
_atom_site_aniso_U_22
_atom_site_aniso_U_33
_atom_site_aniso_U_12
_atom_site_aniso_U_13
_atom_site_aniso_U_23
O1 0.0460(8) 0.0369(7) 0.0483(8) 0.0034(6) 0.0043(6) -0.0077(5)
O2 0.0545(8) 0.0400(7) 0.0428(7) -0.0028(7) 0.0158(6) 0.0049(5)
N1 0.0320(7) 0.0332(7) 0.0316(7) 0.0026(6) -0.0012(6) -0.0007(5)
N2 0.0484(9) 0.0338(7) 0.0426(8) -0.0003(7) 0.0097(8) 0.0010(6)
C1 0.0298(8) 0.0445(9) 0.0302(8) 0.0040(7) -0.0056(7) -0.0028(7)
C2 0.0346(9) 0.0635(11) 0.0338(9) 0.0065(9) -0.0023(7) -0.0129(8)
C3 0.0313(9) 0.0860(15) 0.0275(8) 0.0006(10) -0.0013(7) -0.0010(9)
C4 0.0355(9) 0.0655(12) 0.0377(9) -0.0061(9) -0.0018(8) 0.0123(9)
C5 0.0340(9) 0.0441(9) 0.0385(9) -0.0001(8) -0.0042(8) 0.0051(7)
C6 0.0276(8) 0.0397(8) 0.0288(7) 0.0024(7) -0.0049(6) 0.0009(6)
C7 0.0309(8) 0.0320(7) 0.0302(8) 0.0050(7) -0.0030(6) -0.0013(6)
C8 0.0324(8) 0.0306(7) 0.0290(8) 0.0020(6) -0.0028(6) 0.0022(6)
C9 0.0531(11) 0.0320(8) 0.0395(9) -0.0041(8) 0.0097(9) -0.0043(7)
C10 0.0567(12) 0.0396(9) 0.0352(8) -0.0005(8) 0.0117(8) -0.0020(7)

loop_
_atom_type_symbol
_atom_type_description
_atom_type_scat_dispersion_real
_atom_type_scat_dispersion_imag
_atom_type_scat_source
C C 0.0033 0.0016 'International Tables Vol C Tables 4.2.6.8 and 6.1.1.4'
H H 0.0000 0.0000 'International Tables Vol C Tables 4.2.6.8 and 6.1.1.4'
N N 0.0061 0.0033 'International Tables Vol C Tables 4.2.6.8 and 6.1.1.4'
O O 0.0106 0.0060 'International Tables Vol C Tables 4.2.6.8 and 6.1.1.4'

loop_
_geom_angle_atom_site_label_1
_geom_angle_atom_site_label_2
_geom_angle_atom_site_label_3
_geom_angle_site_symmetry_1
_geom_angle_site_symmetry_3
_geom_angle
_geom_angle_publ_flag
C1 O1 H1 . . 109.5(19) ?
C10 O2 N2 . . 107.82(13) ?
C7 N1 C8 . . 119.02(14) ?
C8 N2 O2 . . 105.57(13) ?
O1 C1 C2 . . 118.36(17) ?
O1 C1 C6 . . 121.83(15) ?
C2 C1 C6 . . 119.82(17) ?
C1 C2 H2 . . 120.1 ?
C3 C2 C1 . . 119.81(18) ?
C3 C2 H2 . . 120.1 ?
C2 C3 H3 . . 119.4 ?
C2 C3 C4 . . 121.11(17) ?
C4 C3 H3 . . 119.4 ?
C3 C4 H4 . . 120.3 ?
C5 C4 C3 . . 119.37(19) ?
C5 C4 H4 . . 120.3 ?
C4 C5 H5 . . 119.5 ?
C4 C5 C6 . . 120.96(18) ?
C6 C5 H5 . . 119.5 ?
C1 C6 C7 . . 121.80(15) ?
C5 C6 C1 . . 118.93(16) ?
C5 C6 C7 . . 119.27(15) ?
N1 C7 C6 . . 121.53(15) ?
N1 C7 H7 . . 119.2 ?
C6 C7 H7 . . 119.2 ?
N1 C8 C9 . . 130.84(16) ?
N2 C8 N1 . . 117.36(14) ?
N2 C8 C9 . . 111.80(15) ?
C8 C9 H9 . . 128.2 ?
C10 C9 C8 . . 103.68(16) ?
C10 C9 H9 . . 128.2 ?
O2 C10 H10 . . 124.4 ?
C9 C10 O2 . . 111.12(16) ?
C9 C10 H10 . . 124.4 ?

loop_
_geom_bond_atom_site_label_1
_geom_bond_atom_site_label_2
_geom_bond_site_symmetry_2
_geom_bond_distance
_geom_bond_publ_flag
O1 H1 . 0.85(3) ?
O1 C1 . 1.350(2) ?
O2 N2 . 1.403(2) ?
O2 C10 . 1.342(2) ?
N1 C7 . 1.283(2) ?
N1 C8 . 1.397(2) ?
N2 C8 . 1.302(2) ?
C1 C2 . 1.392(2) ?
C1 C6 . 1.403(2) ?
C2 H2 . 0.9300 ?
C2 C3 . 1.379(3) ?
C3 H3 . 0.9300 ?
C3 C4 . 1.382(3) ?
C4 H4 . 0.9300 ?
C4 C5 . 1.379(3) ?
C5 H5 . 0.9300 ?
C5 C6 . 1.397(2) ?
C6 C7 . 1.449(2) ?
C7 H7 . 0.9300 ?
C8 C9 . 1.418(2) ?
C9 H9 . 0.9300 ?
C9 C10 . 1.333(3) ?
C10 H10 . 0.9300 ?

loop_
_geom_hbond_atom_site_label_D
_geom_hbond_atom_site_label_H
_geom_hbond_atom_site_label_A
_geom_hbond_site_symmetry_A
_geom_hbond_distance_DH
_geom_hbond_distance_HA
_geom_hbond_distance_DA
_geom_hbond_angle_DHA
_geom_hbond_publ_flag
O1 H1 N1 . 0.85(3) 1.86(3) 2.6110(19) 146(3) yes
C7 H7 N2 3_556 0.93 2.71 3.599(2) 159.1 yes
C9 H9 O1 3_656 0.93 2.70 3.400(2) 132.7 yes
C9 H9 N2 3_556 0.93 2.61 3.403(2) 143.6 yes
C10 H10 O1 3_556 0.93 2.52 3.235(2) 134.0 yes

loop_
_geom_torsion_atom_site_label_1
_geom_torsion_atom_site_label_2
_geom_torsion_atom_site_label_3
_geom_torsion_atom_site_label_4
_geom_torsion_site_symmetry_1
_geom_torsion_site_symmetry_2
_geom_torsion_site_symmetry_3
_geom_torsion_site_symmetry_4
_geom_torsion
_geom_torsion_publ_flag
O1 C1 C2 C3 . . . . 179.96(16) ?
O1 C1 C6 C5 . . . . -179.52(15) ?
O1 C1 C6 C7 . . . . 0.9(2) ?
O2 N2 C8 N1 . . . . 179.55(13) ?
O2 N2 C8 C9 . . . . -0.3(2) ?
N1 C8 C9 C10 . . . . -179.35(18) ?
N2 O2 C10 C9 . . . . 0.3(2) ?
N2 C8 C9 C10 . . . . 0.5(2) ?
C1 C2 C3 C4 . . . . -0.4(3) ?
C1 C6 C7 N1 . . . . -0.2(2) ?
C2 C1 C6 C5 . . . . 0.4(2) ?
C2 C1 C6 C7 . . . . -179.10(15) ?
C2 C3 C4 C5 . . . . 0.4(3) ?
C3 C4 C5 C6 . . . . 0.0(3) ?
C4 C5 C6 C1 . . . . -0.5(2) ?
C4 C5 C6 C7 . . . . 179.11(15) ?
C5 C6 C7 N1 . . . . -179.78(15) ?
C6 C1 C2 C3 . . . . 0.0(2) ?
C7 N1 C8 N2 . . . . 174.09(16) ?
C7 N1 C8 C9 . . . . -6.1(3) ?
C8 N1 C7 C6 . . . . 178.73(14) ?
C8 C9 C10 O2 . . . . -0.4(2) ?
C10 O2 N2 C8 . . . . 0.01(19) ?

_cod_database_fobs_code 2022245
